data_4119174
loop_
_publ_author_name
'Gregory L. Adams'
'Patrick J. Carroll'
'Amos B. Smith'

_publ_section_title
;
 Access to the Akuammiline Family of Alkaloids: Total Synthesis of
 (+)-Scholarisine A
;
_journal_name_full 'Journal of the American Chemical Society'
_journal_page_first 519
_journal_page_last 528
_journal_paper_doi 10.1021/ja3111626
_journal_volume 135
_journal_year 2013
_chemical_absolute_configuration syn
_chemical_formula_sum 'C25 H22 N2 O3'
_chemical_formula_weight 398.45
_space_group_IT_number 170
_symmetry_cell_setting hexagonal
_symmetry_Int_Tables_number 170
_symmetry_space_group_name_Hall 'P 65'
_symmetry_space_group_name_H-M 'P 65'
_atom_sites_solution_hydrogens geom
_atom_sites_solution_primary direct
_audit_creation_method SHELXL-97
_cell_angle_alpha 90.00
_cell_angle_beta 90.00
_cell_angle_gamma 120.00
_cell_formula_units_Z 6
_cell_length_a 11.6957(8)
_cell_length_b 11.6957(8)
_cell_length_c 25.449(2)
_cell_measurement_temperature 143(1)
_cell_volume 3014.8(4)
_computing_data_collection 'Bruker APEX2'
_computing_data_reduction 'Bruker SAINT'
_computing_structure_refinement 'SHELXL-97 (Sheldrick, 2008)'
_computing_structure_solution 'SHELXS-97 (Sheldrick, 2008)'
_diffrn_ambient_temperature 143(1)
_diffrn_measured_fraction_theta_full 0.999
_diffrn_measured_fraction_theta_max 0.999
_diffrn_measurement_device 'CCD Area Detector'
_diffrn_measurement_device_type 'Bruker APEXII'
_diffrn_measurement_method 'phi and omega scans'
_diffrn_radiation_monochromator graphite
_diffrn_radiation_source 'sealed tube'
_diffrn_radiation_type MoK\a
_diffrn_radiation_wavelength 0.71073
_diffrn_reflns_av_R_equivalents 0.0225
_diffrn_reflns_av_sigmaI/netI 0.0131
_diffrn_reflns_limit_h_max 14
_diffrn_reflns_limit_h_min -11
_diffrn_reflns_limit_k_max 9
_diffrn_reflns_limit_k_min -14
_diffrn_reflns_limit_l_max 30
_diffrn_reflns_limit_l_min -30
_diffrn_reflns_number 26396
_diffrn_reflns_theta_full 25.34
_diffrn_reflns_theta_max 25.34
_diffrn_reflns_theta_min 2.01
_exptl_absorpt_coefficient_mu 0.087
_exptl_absorpt_correction_T_max 0.7452
_exptl_absorpt_correction_T_min 0.6984
_exptl_absorpt_correction_type multi-scan
_exptl_absorpt_process_details '(SADABS; Sheldrick, 2007)'
_exptl_crystal_density_diffrn 1.317
_exptl_crystal_F_000 1260
_exptl_crystal_size_max 0.42
_exptl_crystal_size_mid 0.30
_exptl_crystal_size_min 0.25
_refine_diff_density_max 0.113
_refine_diff_density_min -0.138
_refine_diff_density_rms 0.027
_refine_ls_extinction_method none
_refine_ls_goodness_of_fit_ref 1.041
_refine_ls_hydrogen_treatment constr
_refine_ls_matrix_type full
_refine_ls_number_parameters 273
_refine_ls_number_reflns 3678
_refine_ls_number_restraints 1
_refine_ls_restrained_S_all 1.041
_refine_ls_R_factor_all 0.0271
_refine_ls_R_factor_gt 0.0253
_refine_ls_shift/su_max 0.001
_refine_ls_shift/su_mean 0.000
_refine_ls_structure_factor_coef Fsqd
_refine_ls_weighting_details 'calc w=1/[\s^2^(Fo^2^)+(0.0448P)^2^+0.2858P] where P=(Fo^2^+2Fc^2^)/3'
_refine_ls_weighting_scheme calc
_refine_ls_wR_factor_gt 0.0669
_refine_ls_wR_factor_ref 0.0685
_reflns_number_gt 3541
_reflns_number_total 3678
_reflns_threshold_expression >2sigma(I)
_cod_data_source_file ja3111626_si_004.cif
_cod_data_source_block CMPD(-)-51
_cod_original_sg_symbol_H-M 'P 65 '
_cod_database_code 4119174

loop_
_symmetry_equiv_pos_as_xyz
'x, y, z'
'x-y, x, z+5/6'
'-y, x-y, z+2/3'
'-x, -y, z+1/2'
'-x+y, -x, z+1/3'
'y, -x+y, z+1/6'

loop_
_atom_site_label
_atom_site_type_symbol
_atom_site_fract_x
_atom_site_fract_y
_atom_site_fract_z
_atom_site_U_iso_or_equiv
_atom_site_adp_type
_atom_site_occupancy
_atom_site_symmetry_multiplicity
_atom_site_calc_flag
_atom_site_refinement_flags
C1 C 0.36131(12) 0.42292(13) 0.45664(5) 0.0265(3) Uani 1 1 d .
C2 C 0.30300(13) 0.28720(13) 0.47532(5) 0.0300(3) Uani 1 1 d .
C3 C 0.30744(16) 0.17497(15) 0.45986(6) 0.0379(3) Uani 1 1 d .
H3 H 0.3635 0.1801 0.4329 0.050 Uiso 1 1 calc R
C4 C 0.22785(18) 0.05591(16) 0.48496(7) 0.0476(4) Uani 1 1 d .
H4 H 0.2294 -0.0193 0.4742 0.063 Uiso 1 1 calc R
C5 C 0.14476(16) 0.04745(17) 0.52643(7) 0.0471(4) Uani 1 1 d .
H5 H 0.0909 -0.0338 0.5423 0.063 Uiso 1 1 calc R
C6 C 0.14128(15) 0.15681(16) 0.54408(6) 0.0414(3) Uani 1 1 d .
H6 H 0.0881 0.1516 0.5722 0.055 Uiso 1 1 calc R
C7 C 0.22096(14) 0.27617(14) 0.51804(5) 0.0329(3) Uani 1 1 d .
C8 C 0.31469(12) 0.48588(13) 0.49049(5) 0.0281(3) Uani 1 1 d .
C9 C 0.35097(13) 0.61792(13) 0.48362(5) 0.0316(3) Uani 1 1 d .
H9 H 0.3240 0.6602 0.5074 0.042 Uiso 1 1 calc R
C10 C 0.42755(13) 0.68425(13) 0.44090(5) 0.0288(3) Uani 1 1 d .
H10 H 0.4520 0.7723 0.4359 0.038 Uiso 1 1 calc R
C11 C 0.46998(12) 0.62246(12) 0.40449(5) 0.0246(2) Uani 1 1 d .
C12 C 0.44011(12) 0.49348(12) 0.41339(5) 0.0252(3) Uani 1 1 d .
C13 C 0.49445(15) 0.43133(14) 0.37756(5) 0.0342(3) Uani 1 1 d .
H13a H 0.5764 0.4438 0.3923 0.045 Uiso 1 1 calc R
H13b H 0.4328 0.3371 0.3762 0.045 Uiso 1 1 calc R
C14 C 0.55241(12) 0.60696(12) 0.31384(5) 0.0257(3) Uani 1 1 d .
C15 C 0.54560(12) 0.69730(12) 0.35554(5) 0.0257(3) Uani 1 1 d .
C16 C 0.68812(13) 0.80691(13) 0.36927(5) 0.0279(3) Uani 1 1 d .
H16a H 0.7359 0.8442 0.3368 0.037 Uiso 1 1 calc R
H16b H 0.6837 0.8768 0.3880 0.037 Uiso 1 1 calc R
C17 C 0.84928(12) 0.73296(12) 0.38015(5) 0.0271(3) Uani 1 1 d .
C18 C 0.91990(12) 0.69085(12) 0.41796(5) 0.0292(3) Uani 1 1 d .
C19 C 0.92062(14) 0.70956(14) 0.47226(6) 0.0368(3) Uani 1 1 d .
H19 H 0.8813 0.7552 0.4861 0.049 Uiso 1 1 calc R
C20 C 0.97966(16) 0.66039(17) 0.50549(6) 0.0463(4) Uani 1 1 d .
H20 H 0.9781 0.6713 0.5416 0.062 Uiso 1 1 calc R
C21 C 1.04074(15) 0.59539(16) 0.48513(7) 0.0494(4) Uani 1 1 d .
H21 H 1.0806 0.5628 0.5075 0.066 Uiso 1 1 calc R
C22 C 1.04274(16) 0.57850(18) 0.43126(8) 0.0512(4) Uani 1 1 d .
H22 H 1.0849 0.5355 0.4176 0.068 Uiso 1 1 calc R
C23 C 0.98195(15) 0.62560(15) 0.39756(6) 0.0396(3) Uani 1 1 d .
H23 H 0.9828 0.6135 0.3615 0.053 Uiso 1 1 calc R
C24 C 0.47898(14) 0.76867(13) 0.32906(5) 0.0328(3) Uani 1 1 d .
H24a H 0.4759 0.8294 0.3542 0.044 Uiso 1 1 calc R
H24b H 0.5334 0.8204 0.2998 0.044 Uiso 1 1 calc R
C25 C 0.34020(17) 0.67700(18) 0.30912(6) 0.0456(4) Uani 1 1 d .
H25a H 0.3425 0.6192 0.2829 0.068 Uiso 1 1 calc R
H25b H 0.3050 0.7282 0.2941 0.068 Uiso 1 1 calc R
H25c H 0.2852 0.6255 0.3378 0.068 Uiso 1 1 calc R
N1 N 0.23168(12) 0.39694(12) 0.52728(5) 0.0348(3) Uani 1 1 d .
H1 H 0.1927 0.4142 0.5521 0.046 Uiso 1 1 calc R
N2 N 0.76162(11) 0.76278(11) 0.40071(4) 0.0279(2) Uani 1 1 d .
H2 H 0.7486 0.7553 0.4341 0.037 Uiso 1 1 calc R
O1 O 0.51928(10) 0.48261(9) 0.32472(4) 0.0309(2) Uani 1 1 d .
O2 O 0.58416(10) 0.64229(9) 0.26858(3) 0.0323(2) Uani 1 1 d .
O3 O 0.86830(10) 0.73605(11) 0.33245(4) 0.0387(2) Uani 1 1 d .

loop_
_atom_site_aniso_label
_atom_site_aniso_U_11
_atom_site_aniso_U_22
_atom_site_aniso_U_33
_atom_site_aniso_U_23
_atom_site_aniso_U_13
_atom_site_aniso_U_12
C1 0.0270(6) 0.0339(7) 0.0218(6) -0.0022(5) -0.0024(5) 0.0175(5)
C2 0.0315(7) 0.0359(7) 0.0249(6) 0.0034(5) 0.0005(5) 0.0185(6)
C3 0.0483(9) 0.0406(8) 0.0328(8) 0.0071(6) 0.0073(6) 0.0282(7)
C4 0.0649(10) 0.0388(8) 0.0469(10) 0.0108(7) 0.0069(8) 0.0318(8)
C5 0.0529(10) 0.0430(9) 0.0426(9) 0.0152(7) 0.0060(7) 0.0219(8)
C6 0.0378(8) 0.0493(9) 0.0335(7) 0.0099(7) 0.0066(6) 0.0191(7)
C7 0.0320(7) 0.0398(7) 0.0254(6) 0.0016(6) -0.0007(5) 0.0167(6)
C8 0.0248(6) 0.0359(7) 0.0221(6) -0.0047(5) -0.0004(5) 0.0140(5)
C9 0.0322(7) 0.0345(7) 0.0289(7) -0.0116(5) 0.0005(5) 0.0174(6)
C10 0.0292(6) 0.0270(6) 0.0305(7) -0.0058(5) -0.0009(5) 0.0142(5)
C11 0.0245(6) 0.0285(6) 0.0231(6) -0.0042(5) -0.0029(5) 0.0151(5)
C12 0.0288(6) 0.0316(6) 0.0205(6) -0.0021(5) -0.0020(5) 0.0189(5)
C13 0.0513(8) 0.0396(7) 0.0254(7) 0.0079(6) 0.0112(6) 0.0331(7)
C14 0.0283(6) 0.0301(6) 0.0225(6) 0.0003(5) -0.0017(5) 0.0174(5)
C15 0.0315(7) 0.0281(6) 0.0223(6) -0.0001(5) -0.0021(5) 0.0186(5)
C16 0.0328(7) 0.0273(6) 0.0240(6) 0.0014(5) 0.0011(5) 0.0153(5)
C17 0.0241(6) 0.0262(6) 0.0250(7) -0.0016(5) 0.0011(5) 0.0080(5)
C18 0.0231(6) 0.0255(6) 0.0333(7) 0.0007(5) 0.0007(5) 0.0078(5)
C19 0.0343(7) 0.0385(7) 0.0361(8) -0.0056(6) -0.0073(6) 0.0170(6)
C20 0.0406(8) 0.0490(9) 0.0410(9) 0.0034(7) -0.0128(7) 0.0163(7)
C21 0.0303(8) 0.0480(9) 0.0644(11) 0.0188(8) -0.0050(7) 0.0156(7)
C22 0.0394(8) 0.0496(9) 0.0720(12) 0.0142(8) 0.0096(8) 0.0277(7)
C23 0.0347(7) 0.0399(8) 0.0451(9) 0.0051(7) 0.0077(6) 0.0192(6)
C24 0.0468(8) 0.0353(7) 0.0274(7) -0.0012(6) -0.0041(6) 0.0290(6)
C25 0.0507(9) 0.0564(9) 0.0444(9) -0.0075(8) -0.0173(7) 0.0378(8)
N1 0.0350(6) 0.0405(7) 0.0274(6) -0.0022(5) 0.0077(5) 0.0179(5)
N2 0.0305(6) 0.0356(6) 0.0189(5) -0.0003(4) 0.0015(4) 0.0174(5)
O1 0.0470(5) 0.0308(5) 0.0224(5) 0.0033(4) 0.0086(4) 0.0251(4)
O2 0.0452(6) 0.0360(5) 0.0199(4) 0.0032(4) 0.0019(4) 0.0235(4)
O3 0.0434(6) 0.0555(6) 0.0242(5) -0.0003(4) 0.0056(4) 0.0300(5)

loop_
_atom_type_symbol
_atom_type_description
_atom_type_scat_dispersion_real
_atom_type_scat_dispersion_imag
_atom_type_scat_source
C C 0.0033 0.0016 'International Tables Vol C Tables 4.2.6.8 and 6.1.1.4'
H H 0.0000 0.0000 'International Tables Vol C Tables 4.2.6.8 and 6.1.1.4'
N N 0.0061 0.0033 'International Tables Vol C Tables 4.2.6.8 and 6.1.1.4'
O O 0.0106 0.0060 'International Tables Vol C Tables 4.2.6.8 and 6.1.1.4'

loop_
_geom_angle_atom_site_label_1
_geom_angle_atom_site_label_2
_geom_angle_atom_site_label_3
_geom_angle
C12 C1 C8 118.88(11)
C12 C1 C2 134.87(12)
C8 C1 C2 106.09(11)
C3 C2 C7 118.29(13)
C3 C2 C1 135.60(13)
C7 C2 C1 106.07(11)
C4 C3 C2 119.55(14)
C3 C4 C5 120.74(15)
C6 C5 C4 121.41(15)
C5 C6 C7 117.31(15)
N1 C7 C6 128.15(13)
N1 C7 C2 109.21(12)
C6 C7 C2 122.62(14)
N1 C8 C9 129.23(12)
N1 C8 C1 109.42(12)
C9 C8 C1 121.34(12)
C10 C9 C8 118.43(12)
C9 C10 C11 121.84(12)
C12 C11 C10 119.28(12)
C12 C11 C15 121.07(11)
C10 C11 C15 119.64(11)
C11 C12 C1 120.03(11)
C11 C12 C13 119.57(11)
C1 C12 C13 120.39(11)
O1 C13 C12 114.44(10)
O2 C14 O1 116.07(11)
O2 C14 C15 122.35(11)
O1 C14 C15 121.54(11)
C11 C15 C14 112.73(10)
C11 C15 C16 111.44(10)
C14 C15 C16 108.78(10)
C11 C15 C24 111.12(10)
C14 C15 C24 106.52(10)
C16 C15 C24 105.92(10)
N2 C16 C15 114.50(10)
O3 C17 N2 121.78(12)
O3 C17 C18 121.35(12)
N2 C17 C18 116.84(11)
C23 C18 C19 119.41(13)
C23 C18 C17 117.65(12)
C19 C18 C17 122.88(12)
C20 C19 C18 120.23(14)
C21 C20 C19 120.18(16)
C20 C21 C22 120.03(15)
C21 C22 C23 120.30(16)
C18 C23 C22 119.83(15)
C25 C24 C15 114.38(12)
C8 N1 C7 109.15(11)
C17 N2 C16 122.98(11)
C14 O1 C13 122.38(10)

loop_
_geom_bond_atom_site_label_1
_geom_bond_atom_site_label_2
_geom_bond_distance
C1 C12 1.4077(18)
C1 C8 1.4082(18)
C1 C2 1.4588(18)
C2 C3 1.396(2)
C2 C7 1.4127(19)
C3 C4 1.385(2)
C4 C5 1.404(2)
C5 C6 1.375(2)
C6 C7 1.398(2)
C7 N1 1.3745(19)
C8 N1 1.3752(17)
C8 C9 1.3929(19)
C9 C10 1.3753(19)
C10 C11 1.4091(17)
C11 C12 1.3863(17)
C11 C15 1.5253(18)
C12 C13 1.4919(18)
C13 O1 1.4415(16)
C14 O2 1.2173(15)
C14 O1 1.3336(16)
C14 C15 1.5274(17)
C15 C16 1.5514(18)
C15 C24 1.5519(17)
C16 N2 1.4455(16)
C17 O3 1.2313(17)
C17 N2 1.3432(16)
C17 C18 1.5026(18)
C18 C23 1.390(2)
C18 C19 1.3984(19)
C19 C20 1.386(2)
C20 C21 1.378(3)
C21 C22 1.387(3)
C22 C23 1.391(2)
C24 C25 1.517(2)

loop_
_geom_hbond_atom_site_label_D
_geom_hbond_atom_site_label_H
_geom_hbond_atom_site_label_A
_geom_hbond_distance_DH
_geom_hbond_distance_HA
_geom_hbond_distance_DA
_geom_hbond_angle_DHA
_geom_hbond_site_symmetry_A
N1 H1 O2 0.86 2.03 2.8680(15) 165.1 5_565
N2 H2 O3 0.86 2.16 2.8698(15) 139.1 6_565
